data_7712090
loop_
_publ_author_name
'Nagata, Koichi'
'Hino, Ayako'
'Ube, Hitoshi'
'Sato, Hiroyasu'
'Shionoya, Mitsuhiko'

_publ_section_title
;
 Synthesis and molecular structural studies of racemic
 chiral-at-vanadium(V) complexes using an unsymmetric achiral phenolic
 bidentate ligand.
;
_journal_issue 11
_journal_name_full 'Dalton transactions (Cambridge, England : 2003)'
_journal_page_first 3295
_journal_page_last 3299
_journal_paper_doi 10.1039/d2dt03436k
_journal_volume 52
_journal_year 2023
_chemical_formula_moiety 'C39 H57 O4 V'
_chemical_formula_sum 'C39 H57 O4 V'
_chemical_formula_weight 640.78
_space_group_crystal_system triclinic
_space_group_IT_number 2
_space_group_name_Hall '-P 1'
_space_group_name_H-M_alt 'P -1'
_atom_sites_solution_hydrogens geom
_atom_sites_solution_primary dual
_audit_creation_date 2022-10-01
_audit_creation_method
;
Olex2 1.3
(compiled 2020.11.12 svn.r5f609507 for OlexSys, GUI svn.r6408)
;
_audit_update_record
;
2022-10-01 deposited with the CCDC.	2023-01-05 downloaded from the CCDC.
;
_cell_angle_alpha 75.111(2)
_cell_angle_beta 69.895(2)
_cell_angle_gamma 75.358(2)
_cell_formula_units_Z 2
_cell_length_a 11.3936(3)
_cell_length_b 13.2903(3)
_cell_length_c 13.4060(3)
_cell_measurement_reflns_used 9880
_cell_measurement_temperature 93.15
_cell_measurement_theta_max 73.2560
_cell_measurement_theta_min 3.5200
_cell_volume 1811.79(8)
_computing_cell_refinement 'CrysAlisPro 1.171.39.20a (Rigaku OD, 2015)'
_computing_data_collection 'CrysAlisPro 1.171.39.20a (Rigaku OD, 2015)'
_computing_data_reduction 'CrysAlisPro 1.171.39.20a (Rigaku OD, 2015)'
_computing_molecular_graphics 'Olex2 1.3 (Dolomanov et al., 2009)'
_computing_publication_material 'Olex2 1.3 (Dolomanov et al., 2009)'
_computing_structure_refinement 'SHELXL 2018/3 (Sheldrick, 2015)'
_computing_structure_solution 'SHELXT 2014/5 (Sheldrick, 2014)'
_diffrn_ambient_temperature 93.15
_diffrn_detector 'CCD plate'
_diffrn_measured_fraction_theta_full 0.994
_diffrn_measured_fraction_theta_max 0.965
_diffrn_measurement_details
;
List of Runs (angles in degrees, time in seconds):

 # Type Start End Width t~exp~ \w \q \k \f Frames
#--------------------------------------------------------------------------
 1 \w -39.00 33.00 0.50 0.50 -- 0.00 19.00 30.00 144
 2 \w -40.00 -1.00 0.50 0.50 -- 0.00 -57.00 30.00 78
 3 \w -88.00 -62.00 0.50 0.50 -- 0.00 -82.00-180.00 52
 4 \w 39.00 87.00 0.50 0.50 -- 0.00 19.00 30.00 96
 5 \w -37.00 35.00 0.50 0.50 -- 0.00 -82.00-180.00 144
 6 \w -83.00 -58.00 0.50 0.50 -- 0.00 -57.00 30.00 50
 7 \w 100.00 125.00 0.50 1.38 -- 98.20 -45.00 30.00 50
 8 \w 17.00 63.00 0.50 1.38 -- 98.20 -45.00 30.00 92
 9 \w 23.00 99.00 0.50 1.38 -- 98.20 -45.00-180.00 152
 10 \w 27.00 119.00 0.50 1.38 -- 98.20 -61.00 90.00 184
 11 \w 54.00 135.00 0.50 1.38 -- 98.20 -82.00 -90.00 162
 12 \w 23.00 49.00 0.50 1.38 -- 98.20 -82.00 150.00 52
 13 \w 74.00 100.00 0.50 1.38 -- 98.20 -82.00 150.00 52
 14 \w 9.00 90.00 0.50 1.38 -- 98.20 -15.00-120.00 162
 15 \w 81.00 131.00 0.50 1.38 -- 98.20 -82.00 -60.00 100
 16 \w 19.00 134.00 0.50 1.38 -- 98.20 -82.00-150.00 230
 17 \w 73.00 126.00 0.50 1.38 -- 98.20 -30.00 150.00 106
 18 \w 10.00 40.00 0.50 1.38 -- 98.20 -30.00 150.00 60
 19 \w 89.00 130.00 0.50 1.38 -- 98.20 -30.00 -90.00 82
 20 \w 22.00 118.00 0.50 1.38 -- 98.20 -82.00 90.00 192
 21 \w 106.00 148.00 0.50 1.38 -- 98.20 -15.00-120.00 84
 22 \w 32.00 85.00 0.50 1.38 -- 98.20 -30.00 -90.00 106
 23 \w 84.00 111.00 0.50 1.38 -- 98.20 -82.00 0.00 54
 24 \w 92.00 118.00 0.50 1.38 -- 98.20 -82.00-180.00 52
 25 \w 50.00 183.00 0.50 1.38 -- 98.20 15.00 150.00 266
;
_diffrn_measurement_device 'four-circle diffractometer'
_diffrn_measurement_device_type 'XtaLAB Pro: Kappa single'
_diffrn_measurement_method '\w scans'
_diffrn_orient_matrix_type 'CrysAlisPro convention (1999,Acta A55,543-557)'
_diffrn_orient_matrix_UB_11 0.0268563000
_diffrn_orient_matrix_UB_12 -0.1088700000
_diffrn_orient_matrix_UB_13 0.0716231000
_diffrn_orient_matrix_UB_21 -0.0223580000
_diffrn_orient_matrix_UB_22 -0.0539281000
_diffrn_orient_matrix_UB_23 -0.0791472000
_diffrn_orient_matrix_UB_31 0.1421802000
_diffrn_orient_matrix_UB_32 -0.0106730000
_diffrn_orient_matrix_UB_33 -0.0642247000
_diffrn_radiation_monochromator graphite
_diffrn_radiation_probe x-ray
_diffrn_radiation_type 'Cu K\a'
_diffrn_radiation_wavelength 1.54184
_diffrn_reflns_av_R_equivalents 0.0241
_diffrn_reflns_av_unetI/netI 0.0319
_diffrn_reflns_Laue_measured_fraction_full 0.994
_diffrn_reflns_Laue_measured_fraction_max 0.965
_diffrn_reflns_limit_h_max 14
_diffrn_reflns_limit_h_min -6
_diffrn_reflns_limit_k_max 16
_diffrn_reflns_limit_k_min -16
_diffrn_reflns_limit_l_max 16
_diffrn_reflns_limit_l_min -16
_diffrn_reflns_number 17500
_diffrn_reflns_point_group_measured_fraction_full 0.994
_diffrn_reflns_point_group_measured_fraction_max 0.965
_diffrn_reflns_theta_full 67.684
_diffrn_reflns_theta_max 73.417
_diffrn_reflns_theta_min 3.499
_diffrn_source 'fine-focus sealed X-ray tube'
_diffrn_source_type 'Enhance (Cu) X-ray Source'
_exptl_absorpt_coefficient_mu 2.568
_exptl_absorpt_correction_T_max 1.00000
_exptl_absorpt_correction_T_min 0.91320
_exptl_absorpt_correction_type multi-scan
_exptl_absorpt_process_details 'CrysAlisPro 1.171.39.20a (Rigaku Oxford Diffraction, 2015)'
_exptl_crystal_colour 'clear dark red'
_exptl_crystal_colour_lustre clear
_exptl_crystal_colour_modifier dark
_exptl_crystal_colour_primary red
_exptl_crystal_density_diffrn 1.175
_exptl_crystal_description block
_exptl_crystal_F_000 692
_exptl_crystal_preparation 'sensitive to oxygene and water'
_exptl_crystal_size_max 0.1
_exptl_crystal_size_mid 0.05
_exptl_crystal_size_min 0.05
_refine_diff_density_max 0.258
_refine_diff_density_min -0.386
_refine_diff_density_rms 0.042
_refine_ls_extinction_method none
_refine_ls_goodness_of_fit_ref 1.082
_refine_ls_hydrogen_treatment constr
_refine_ls_matrix_type full
_refine_ls_number_parameters 409
_refine_ls_number_reflns 7043
_refine_ls_number_restraints 0
_refine_ls_restrained_S_all 1.082
_refine_ls_R_factor_all 0.0365
_refine_ls_R_factor_gt 0.0337
_refine_ls_shift/su_max 0.001
_refine_ls_shift/su_mean 0.000
_refine_ls_structure_factor_coef Fsqd
_refine_ls_weighting_details 'w=1/[\s^2^(Fo^2^)+(0.0459P)^2^+0.5283P] where P=(Fo^2^+2Fc^2^)/3'
_refine_ls_weighting_scheme calc
_refine_ls_wR_factor_gt 0.0905
_refine_ls_wR_factor_ref 0.0922
_reflns_Friedel_coverage 0.000
_reflns_number_gt 6522
_reflns_number_total 7043
_reflns_threshold_expression 'I > 2\s(I)'
_cod_data_source_file d2dt03436k2.cif
_cod_data_source_block kn02214_a
_cod_depositor_comments 'Adding full bibliography for 7712089--7712090.cif.'
_cod_database_code 7712090
_shelx_shelxl_version_number 2018/3
_chemical_oxdiff_formula VOCH
_chemical_oxdiff_usercomment 'VOOtBuBL, RT, GB'
_shelx_space_group_comment
;
The symmetry employed for this shelxl refinement is uniquely defined
by the following loop, which should always be used as a source of
symmetry information in preference to the above space-group names.
They are only intended as comments.
;
_shelx_estimated_absorpt_t_max 0.882
_shelx_estimated_absorpt_t_min 0.783
_reflns_odcompleteness_completeness 99.43
_reflns_odcompleteness_iscentric 1
_reflns_odcompleteness_theta 66.97
_olex2_refinement_description
;
1. Fixed Uiso
 At 1.2 times of:
  All C(H) groups, All C(H,H) groups
 At 1.5 times of:
  All C(H,H,H) groups
2.a Ternary CH refined with riding coordinates:
 C21(H21), C23(H23), C26(H26)
2.b Secondary CH2 refined with riding coordinates:
 C20(H20A,H20B), C25(H25A,H25B), C24(H24A,H24B), C28(H28A,H28B), C33(H33A,
 H33B), C22(H22A,H22B), C27(H27A,H27B)
2.c Aromatic/amide H refined with riding coordinates:
 C14(H14), C8(H8), C16(H16), C10(H10)
2.d Idealised Me refined as rotating group:
 C35(H35A,H35B,H35C), C40(H40A,H40B,H40C), C36(H36A,H36B,H36C), C41(H41A,H41B,
 H41C), C37(H37A,H37B,H37C), C31(H31A,H31B,H31C), C39(H39A,H39B,H39C), C32(H32A,
 H32B,H32C), C30(H30A,H30B,H30C), C44(H44A,H44B,H44C), C42(H42A,H42B,H42C),
 C43(H43A,H43B,H43C)
;
_olex2_submission_special_instructions 'No special instructions were received'
_oxdiff_exptl_absorpt_empirical_details
;
Empirical correction (ABSPACK) includes:
- Absorption correction using spherical harmonics
- Frame scaling
;
_oxdiff_exptl_absorpt_empirical_full_max 1.322
_oxdiff_exptl_absorpt_empirical_full_min 0.814

loop_
_space_group_symop_operation_xyz
'x, y, z'
'-x, -y, -z'

loop_
_atom_site_label
_atom_site_type_symbol
_atom_site_fract_x
_atom_site_fract_y
_atom_site_fract_z
_atom_site_U_iso_or_equiv
_atom_site_adp_type
_atom_site_occupancy
_atom_site_site_symmetry_order
_atom_site_calc_flag
_atom_site_refinement_flags_posn
_atom_site_refinement_flags_adp
_atom_site_refinement_flags_occupancy
_atom_site_disorder_assembly
_atom_site_disorder_group
V1 V 0.81147(2) 0.36341(2) 0.60679(2) 0.01855(8) Uani 1 1 d . . . . .
O3 O 0.84422(9) 0.47430(7) 0.63854(8) 0.0201(2) Uani 1 1 d . . . . .
O4 O 0.88637(10) 0.24300(7) 0.67447(8) 0.0208(2) Uani 1 1 d . . . . .
O5 O 0.86813(10) 0.36971(8) 0.46772(8) 0.0223(2) Uani 1 1 d . . . . .
O2 O 0.66290(10) 0.36483(8) 0.65147(8) 0.0265(2) Uani 1 1 d . . . . .
C6 C 0.79121(13) 0.51344(11) 0.73324(11) 0.0181(3) Uani 1 1 d . . . . .
C13 C 0.86601(13) 0.24756(11) 0.85559(11) 0.0187(3) Uani 1 1 d . . . . .
C19 C 0.68730(13) 0.68742(11) 0.63303(11) 0.0191(3) Uani 1 1 d . . . . .
C14 C 0.83295(13) 0.20172(11) 0.96550(11) 0.0195(3) Uani 1 1 d . . . . .
H14 H 0.839350 0.236532 1.014870 0.023 Uiso 1 1 calc R U . . .
C8 C 0.66309(14) 0.64609(11) 0.83605(11) 0.0211(3) Uani 1 1 d . . . . .
H8 H 0.609987 0.711726 0.840061 0.025 Uiso 1 1 calc R U . . .
C20 C 0.81376(13) 0.71044(11) 0.54730(11) 0.0203(3) Uani 1 1 d . . . . .
H20A H 0.857627 0.743904 0.576704 0.024 Uiso 1 1 calc R U . . .
H20B H 0.867886 0.644392 0.529447 0.024 Uiso 1 1 calc R U . . .
C15 C 0.79093(13) 0.10583(11) 1.00275(11) 0.0198(3) Uani 1 1 d . . . . .
C25 C 0.60428(15) 0.79452(11) 0.65778(11) 0.0236(3) Uani 1 1 d . . . . .
H25A H 0.523512 0.782523 0.710493 0.028 Uiso 1 1 calc R U . . .
H25B H 0.646197 0.827999 0.688954 0.028 Uiso 1 1 calc R U . . .
C12 C 0.85408(13) 0.19565(11) 0.78229(11) 0.0187(3) Uani 1 1 d . . . . .
C16 C 0.78556(14) 0.05460(11) 0.92599(11) 0.0206(3) Uani 1 1 d . . . . .
H16 H 0.758951 -0.010435 0.950160 0.025 Uiso 1 1 calc R U . . .
C24 C 0.61566(14) 0.63802(12) 0.58407(12) 0.0227(3) Uani 1 1 d . . . . .
H24A H 0.665145 0.570267 0.567098 0.027 Uiso 1 1 calc R U . . .
H24B H 0.534911 0.625775 0.636675 0.027 Uiso 1 1 calc R U . . .
C7 C 0.71316(13) 0.61404(11) 0.73553(11) 0.0186(3) Uani 1 1 d . . . . .
C11 C 0.82400(13) 0.45151(11) 0.82506(11) 0.0197(3) Uani 1 1 d . . . . .
C10 C 0.77192(14) 0.48866(11) 0.92155(11) 0.0211(3) Uani 1 1 d . . . . .
H10 H 0.793437 0.447838 0.982508 0.025 Uiso 1 1 calc R U . . .
C17 C 0.81782(14) 0.09532(11) 0.81499(11) 0.0202(3) Uani 1 1 d . . . . .
C28 C 0.70705(15) 0.88895(12) 0.47208(12) 0.0264(3) Uani 1 1 d . . . . .
H28A H 0.750784 0.922717 0.501313 0.032 Uiso 1 1 calc R U . . .
H28B H 0.692155 0.935847 0.407309 0.032 Uiso 1 1 calc R U . . .
C33 C 0.92061(13) 0.34857(11) 0.81889(11) 0.0197(3) Uani 1 1 d . . . . .
H33A H 0.974303 0.350988 0.744642 0.024 Uiso 1 1 calc R U . . .
H33B H 0.974484 0.345108 0.862581 0.024 Uiso 1 1 calc R U . . .
C21 C 0.78899(14) 0.78348(11) 0.44416(11) 0.0225(3) Uani 1 1 d . . . . .
H21 H 0.870148 0.796229 0.390520 0.027 Uiso 1 1 calc R U . . .
C22 C 0.71981(15) 0.73048(12) 0.39792(12) 0.0250(3) Uani 1 1 d . . . . .
H22A H 0.705927 0.775395 0.331945 0.030 Uiso 1 1 calc R U . . .
H22B H 0.771612 0.663538 0.380495 0.030 Uiso 1 1 calc R U . . .
C34 C 0.75707(14) 0.05218(11) 1.12236(11) 0.0215(3) Uani 1 1 d . . . . .
C9 C 0.68849(14) 0.58497(11) 0.93051(11) 0.0215(3) Uani 1 1 d . . . . .
C23 C 0.59213(15) 0.71150(12) 0.48051(12) 0.0252(3) Uani 1 1 d . . . . .
H23 H 0.547809 0.678269 0.450234 0.030 Uiso 1 1 calc R U . . .
C29 C 0.63146(16) 0.62103(12) 1.04010(12) 0.0263(3) Uani 1 1 d . . . . .
C35 C 0.62212(15) 0.02767(13) 1.15938(12) 0.0278(3) Uani 1 1 d . . . . .
H35A H 0.619060 -0.020744 1.118487 0.042 Uiso 1 1 calc R U . . .
H35B H 0.563008 0.092054 1.147919 0.042 Uiso 1 1 calc R U . . .
H35C H 0.600006 -0.003601 1.234856 0.042 Uiso 1 1 calc R U . . .
C26 C 0.58049(15) 0.86867(12) 0.55519(12) 0.0269(3) Uani 1 1 d . . . . .
H26 H 0.528208 0.936036 0.573625 0.032 Uiso 1 1 calc R U . . .
C38 C 0.81445(15) 0.03255(12) 0.73486(12) 0.0251(3) Uani 1 1 d . . . . .
C18 C 0.83107(16) 0.36256(13) 0.37669(12) 0.0273(3) Uani 1 1 d . . . . .
C40 C 0.79832(19) -0.08202(13) 0.78946(13) 0.0337(4) Uani 1 1 d . . . . .
H40A H 0.864699 -0.115222 0.822339 0.051 Uiso 1 1 calc R U . . .
H40B H 0.802914 -0.120517 0.736255 0.051 Uiso 1 1 calc R U . . .
H40C H 0.717265 -0.081839 0.843873 0.051 Uiso 1 1 calc R U . . .
C36 C 0.85199(15) -0.05202(12) 1.13631(12) 0.0275(3) Uani 1 1 d . . . . .
H36A H 0.832606 -0.084876 1.211349 0.041 Uiso 1 1 calc R U . . .
H36B H 0.936741 -0.037366 1.111168 0.041 Uiso 1 1 calc R U . . .
H36C H 0.845791 -0.098788 1.095123 0.041 Uiso 1 1 calc R U . . .
C27 C 0.51100(15) 0.81770(13) 0.50767(13) 0.0294(4) Uani 1 1 d . . . . .
H27A H 0.495964 0.864157 0.442743 0.035 Uiso 1 1 calc R U . . .
H27B H 0.429439 0.806449 0.559418 0.035 Uiso 1 1 calc R U . . .
C41 C 0.70130(18) 0.08517(14) 0.69047(14) 0.0334(4) Uani 1 1 d . . . . .
H41A H 0.623634 0.085328 0.749021 0.050 Uiso 1 1 calc R U . . .
H41B H 0.699867 0.046361 0.639710 0.050 Uiso 1 1 calc R U . . .
H41C H 0.709738 0.156692 0.654949 0.050 Uiso 1 1 calc R U . . .
C37 C 0.76353(16) 0.12243(13) 1.19372(12) 0.0282(3) Uani 1 1 d . . . . .
H37A H 0.708654 0.189517 1.182722 0.042 Uiso 1 1 calc R U . . .
H37B H 0.849275 0.133199 1.175020 0.042 Uiso 1 1 calc R U . . .
H37C H 0.736724 0.088718 1.268243 0.042 Uiso 1 1 calc R U . . .
C31 C 0.56781(18) 0.53407(14) 1.12539(13) 0.0361(4) Uani 1 1 d . . . . .
H31A H 0.501024 0.521085 1.104714 0.054 Uiso 1 1 calc R U . . .
H31B H 0.532861 0.556272 1.194069 0.054 Uiso 1 1 calc R U . . .
H31C H 0.629647 0.470303 1.130864 0.054 Uiso 1 1 calc R U . . .
C39 C 0.93927(17) 0.02559(13) 0.64211(13) 0.0315(4) Uani 1 1 d . . . . .
H39A H 0.950003 0.095376 0.601785 0.047 Uiso 1 1 calc R U . . .
H39B H 0.936794 -0.017176 0.595286 0.047 Uiso 1 1 calc R U . . .
H39C H 1.009104 -0.005771 0.671237 0.047 Uiso 1 1 calc R U . . .
C32 C 0.73841(19) 0.64163(16) 1.07332(15) 0.0412(4) Uani 1 1 d . . . . .
H32A H 0.800909 0.578141 1.077566 0.062 Uiso 1 1 calc R U . . .
H32B H 0.703683 0.662604 1.142598 0.062 Uiso 1 1 calc R U . . .
H32C H 0.777454 0.696995 1.020530 0.062 Uiso 1 1 calc R U . . .
C30 C 0.53168(19) 0.72262(14) 1.03745(14) 0.0396(4) Uani 1 1 d . . . . .
H30A H 0.570623 0.779383 0.987289 0.059 Uiso 1 1 calc R U . . .
H30B H 0.496977 0.740178 1.108282 0.059 Uiso 1 1 calc R U . . .
H30C H 0.464876 0.711999 1.015117 0.059 Uiso 1 1 calc R U . . .
C44 C 0.92799(19) 0.40849(17) 0.27617(14) 0.0412(4) Uani 1 1 d . . . . .
H44A H 0.924659 0.481179 0.277011 0.062 Uiso 1 1 calc R U . . .
H44B H 0.909126 0.404305 0.213010 0.062 Uiso 1 1 calc R U . . .
H44C H 1.011490 0.369044 0.274907 0.062 Uiso 1 1 calc R U . . .
C42 C 0.69955(18) 0.42600(17) 0.38459(15) 0.0405(4) Uani 1 1 d . . . . .
H42A H 0.640831 0.397977 0.450772 0.061 Uiso 1 1 calc R U . . .
H42B H 0.674764 0.421946 0.324353 0.061 Uiso 1 1 calc R U . . .
H42C H 0.699176 0.498543 0.383682 0.061 Uiso 1 1 calc R U . . .
C43 C 0.8395(2) 0.24611(16) 0.38161(17) 0.0507(5) Uani 1 1 d . . . . .
H43A H 0.923403 0.208861 0.381967 0.076 Uiso 1 1 calc R U . . .
H43B H 0.821970 0.237050 0.319659 0.076 Uiso 1 1 calc R U . . .
H43C H 0.778484 0.218460 0.446318 0.076 Uiso 1 1 calc R U . . .

loop_
_atom_site_aniso_label
_atom_site_aniso_U_11
_atom_site_aniso_U_22
_atom_site_aniso_U_33
_atom_site_aniso_U_23
_atom_site_aniso_U_13
_atom_site_aniso_U_12
V1 0.02226(14) 0.01606(13) 0.01550(12) -0.00075(9) -0.00640(9) -0.00147(9)
O3 0.0243(5) 0.0166(5) 0.0166(5) -0.0007(4) -0.0070(4) -0.0004(4)
O4 0.0261(5) 0.0179(5) 0.0156(5) -0.0004(4) -0.0062(4) -0.0017(4)
O5 0.0263(5) 0.0226(5) 0.0193(5) -0.0026(4) -0.0096(4) -0.0040(4)
O2 0.0255(6) 0.0244(5) 0.0265(5) -0.0026(4) -0.0063(4) -0.0032(4)
C6 0.0211(7) 0.0168(6) 0.0162(6) -0.0020(5) -0.0063(5) -0.0032(5)
C13 0.0190(7) 0.0151(6) 0.0195(7) -0.0013(5) -0.0077(5) 0.0021(5)
C19 0.0204(7) 0.0161(7) 0.0171(6) 0.0003(5) -0.0062(5) 0.0003(5)
C14 0.0227(7) 0.0170(6) 0.0175(7) -0.0030(5) -0.0083(5) 0.0018(5)
C8 0.0240(7) 0.0161(7) 0.0202(7) -0.0003(5) -0.0077(6) -0.0002(5)
C20 0.0203(7) 0.0178(7) 0.0201(7) -0.0005(5) -0.0067(6) -0.0011(5)
C15 0.0192(7) 0.0185(7) 0.0174(7) -0.0015(5) -0.0057(5) 0.0024(5)
C25 0.0254(7) 0.0198(7) 0.0186(7) -0.0005(5) -0.0062(6) 0.0041(6)
C12 0.0206(7) 0.0174(6) 0.0151(6) -0.0004(5) -0.0065(5) 0.0008(5)
C16 0.0227(7) 0.0165(6) 0.0204(7) -0.0011(5) -0.0063(6) -0.0025(5)
C24 0.0250(7) 0.0226(7) 0.0200(7) 0.0026(6) -0.0105(6) -0.0050(6)
C7 0.0195(7) 0.0166(6) 0.0185(7) -0.0003(5) -0.0069(5) -0.0022(5)
C11 0.0218(7) 0.0147(6) 0.0212(7) 0.0006(5) -0.0084(6) -0.0024(5)
C10 0.0283(8) 0.0171(7) 0.0168(6) 0.0014(5) -0.0094(6) -0.0031(6)
C17 0.0222(7) 0.0181(7) 0.0193(7) -0.0026(5) -0.0078(6) -0.0006(5)
C28 0.0344(9) 0.0181(7) 0.0216(7) 0.0031(6) -0.0099(6) -0.0007(6)
C33 0.0218(7) 0.0162(6) 0.0204(7) -0.0009(5) -0.0092(6) -0.0008(5)
C21 0.0237(7) 0.0207(7) 0.0171(7) 0.0014(5) -0.0030(6) -0.0028(6)
C22 0.0305(8) 0.0232(7) 0.0175(7) 0.0001(5) -0.0083(6) -0.0006(6)
C34 0.0249(7) 0.0191(7) 0.0169(7) -0.0004(5) -0.0058(6) -0.0014(6)
C9 0.0257(7) 0.0188(7) 0.0188(7) -0.0012(5) -0.0076(6) -0.0028(6)
C23 0.0275(8) 0.0271(8) 0.0212(7) 0.0016(6) -0.0121(6) -0.0044(6)
C29 0.0354(9) 0.0219(7) 0.0175(7) -0.0025(6) -0.0079(6) 0.0007(6)
C35 0.0284(8) 0.0289(8) 0.0216(7) -0.0008(6) -0.0051(6) -0.0046(6)
C26 0.0305(8) 0.0205(7) 0.0206(7) 0.0001(6) -0.0077(6) 0.0073(6)
C38 0.0348(9) 0.0208(7) 0.0208(7) -0.0028(6) -0.0098(6) -0.0060(6)
C18 0.0358(9) 0.0333(8) 0.0175(7) -0.0029(6) -0.0116(6) -0.0112(7)
C40 0.0543(11) 0.0239(8) 0.0269(8) -0.0041(6) -0.0137(8) -0.0126(7)
C36 0.0298(8) 0.0243(8) 0.0200(7) 0.0030(6) -0.0066(6) 0.0011(6)
C27 0.0246(8) 0.0337(9) 0.0218(7) 0.0043(6) -0.0095(6) 0.0029(6)
C41 0.0432(10) 0.0310(9) 0.0337(9) -0.0040(7) -0.0202(8) -0.0099(7)
C37 0.0377(9) 0.0279(8) 0.0167(7) -0.0012(6) -0.0069(6) -0.0066(7)
C31 0.0478(11) 0.0315(9) 0.0199(8) -0.0021(6) -0.0025(7) -0.0049(8)
C39 0.0432(10) 0.0246(8) 0.0238(8) -0.0088(6) -0.0040(7) -0.0053(7)
C32 0.0476(11) 0.0458(11) 0.0364(10) -0.0179(8) -0.0154(8) -0.0050(8)
C30 0.0511(11) 0.0324(9) 0.0231(8) -0.0069(7) -0.0086(8) 0.0116(8)
C44 0.0409(10) 0.0607(12) 0.0228(8) 0.0012(8) -0.0102(7) -0.0186(9)
C42 0.0361(10) 0.0567(12) 0.0331(9) -0.0024(8) -0.0178(8) -0.0117(8)
C43 0.0826(16) 0.0400(11) 0.0419(11) -0.0101(9) -0.0242(11) -0.0219(10)

loop_
_atom_type_symbol
_atom_type_description
_atom_type_scat_dispersion_real
_atom_type_scat_dispersion_imag
_atom_type_scat_source
C C 0.0181 0.0091 'International Tables Vol C Tables 4.2.6.8 and 6.1.1.4'
H H 0.0000 0.0000 'International Tables Vol C Tables 4.2.6.8 and 6.1.1.4'
O O 0.0492 0.0322 'International Tables Vol C Tables 4.2.6.8 and 6.1.1.4'
V V 0.0687 2.1097 'International Tables Vol C Tables 4.2.6.8 and 6.1.1.4'

loop_
_geom_angle_atom_site_label_1
_geom_angle_atom_site_label_2
_geom_angle_atom_site_label_3
_geom_angle
_geom_angle_site_symmetry_1
_geom_angle_site_symmetry_3
_geom_angle_publ_flag
O3 V1 O4 109.64(5) . . ?
O5 V1 O3 109.20(5) . . ?
O5 V1 O4 110.25(5) . . ?
O2 V1 O3 108.90(5) . . ?
O2 V1 O4 107.12(5) . . ?
O2 V1 O5 111.70(5) . . ?
C6 O3 V1 127.98(9) . . ?
C12 O4 V1 129.90(9) . . ?
C18 O5 V1 142.00(10) . . ?
O3 C6 C7 120.90(12) . . ?
O3 C6 C11 117.28(12) . . ?
C11 C6 C7 121.73(13) . . ?
C14 C13 C33 119.22(13) . . ?
C12 C13 C14 118.74(13) . . ?
C12 C13 C33 121.95(12) . . ?
C25 C19 C20 107.56(11) . . ?
C25 C19 C24 106.90(12) . . ?
C24 C19 C20 109.17(11) . . ?
C7 C19 C20 110.27(11) . . ?
C7 C19 C25 111.38(11) . . ?
C7 C19 C24 111.42(11) . . ?
C13 C14 H14 119.1 . . ?
C15 C14 C13 121.74(13) . . ?
C15 C14 H14 119.1 . . ?
C7 C8 H8 118.2 . . ?
C9 C8 H8 118.2 . . ?
C9 C8 C7 123.69(13) . . ?
C19 C20 H20A 109.5 . . ?
C19 C20 H20B 109.5 . . ?
H20A C20 H20B 108.1 . . ?
C21 C20 C19 110.69(11) . . ?
C21 C20 H20A 109.5 . . ?
C21 C20 H20B 109.5 . . ?
C14 C15 C16 117.51(13) . . ?
C14 C15 C34 123.00(13) . . ?
C16 C15 C34 119.43(13) . . ?
C19 C25 H25A 109.3 . . ?
C19 C25 H25B 109.3 . . ?
H25A C25 H25B 108.0 . . ?
C26 C25 C19 111.47(12) . . ?
C26 C25 H25A 109.3 . . ?
C26 C25 H25B 109.3 . . ?
O4 C12 C13 117.55(12) . . ?
O4 C12 C17 120.45(12) . . ?
C13 C12 C17 121.89(12) . . ?
C15 C16 H16 118.1 . . ?
C15 C16 C17 123.84(13) . . ?
C17 C16 H16 118.1 . . ?
C19 C24 H24A 109.5 . . ?
C19 C24 H24B 109.5 . . ?
H24A C24 H24B 108.0 . . ?
C23 C24 C19 110.92(12) . . ?
C23 C24 H24A 109.5 . . ?
C23 C24 H24B 109.5 . . ?
C6 C7 C19 122.29(12) . . ?
C8 C7 C6 116.42(12) . . ?
C8 C7 C19 121.26(12) . . ?
C6 C11 C33 121.45(13) . . ?
C10 C11 C6 118.61(13) . . ?
C10 C11 C33 119.85(12) . . ?
C11 C10 H10 118.8 . . ?
C11 C10 C9 122.37(13) . . ?
C9 C10 H10 118.8 . . ?
C12 C17 C38 122.92(12) . . ?
C16 C17 C12 116.12(13) . . ?
C16 C17 C38 120.95(13) . . ?
H28A C28 H28B 108.3 . . ?
C21 C28 H28A 109.8 . . ?
C21 C28 H28B 109.8 . . ?
C26 C28 H28A 109.8 . . ?
C26 C28 H28B 109.8 . . ?
C26 C28 C21 109.24(12) . . ?
C13 C33 C11 115.94(12) . . ?
C13 C33 H33A 108.3 . . ?
C13 C33 H33B 108.3 . . ?
C11 C33 H33A 108.3 . . ?
C11 C33 H33B 108.3 . . ?
H33A C33 H33B 107.4 . . ?
C20 C21 H21 109.5 . . ?
C28 C21 C20 109.32(12) . . ?
C28 C21 H21 109.5 . . ?
C22 C21 C20 109.39(12) . . ?
C22 C21 C28 109.71(12) . . ?
C22 C21 H21 109.5 . . ?
C21 C22 H22A 109.7 . . ?
C21 C22 H22B 109.7 . . ?
H22A C22 H22B 108.2 . . ?
C23 C22 C21 109.90(12) . . ?
C23 C22 H22A 109.7 . . ?
C23 C22 H22B 109.7 . . ?
C15 C34 C35 109.61(12) . . ?
C15 C34 C36 109.19(12) . . ?
C35 C34 C36 109.15(12) . . ?
C37 C34 C15 111.49(12) . . ?
C37 C34 C35 109.03(12) . . ?
C37 C34 C36 108.34(12) . . ?
C8 C9 C29 122.86(13) . . ?
C10 C9 C8 117.02(13) . . ?
C10 C9 C29 120.10(12) . . ?
C24 C23 H23 109.6 . . ?
C22 C23 C24 109.18(12) . . ?
C22 C23 H23 109.6 . . ?
C22 C23 C27 109.31(13) . . ?
C27 C23 C24 109.56(12) . . ?
C27 C23 H23 109.6 . . ?
C9 C29 C32 109.04(13) . . ?
C31 C29 C9 109.43(13) . . ?
C31 C29 C32 109.38(14) . . ?
C31 C29 C30 107.97(14) . . ?
C30 C29 C9 112.86(12) . . ?
C30 C29 C32 108.11(15) . . ?
C34 C35 H35A 109.5 . . ?
C34 C35 H35B 109.5 . . ?
C34 C35 H35C 109.5 . . ?
H35A C35 H35B 109.5 . . ?
H35A C35 H35C 109.5 . . ?
H35B C35 H35C 109.5 . . ?
C25 C26 H26 109.4 . . ?
C28 C26 C25 109.75(12) . . ?
C28 C26 H26 109.4 . . ?
C28 C26 C27 109.50(13) . . ?
C27 C26 C25 109.53(13) . . ?
C27 C26 H26 109.4 . . ?
C17 C38 C40 111.53(12) . . ?
C17 C38 C41 109.53(12) . . ?
C41 C38 C40 107.80(14) . . ?
C39 C38 C17 110.95(13) . . ?
C39 C38 C40 106.46(13) . . ?
C39 C38 C41 110.50(13) . . ?
O5 C18 C44 105.85(13) . . ?
O5 C18 C42 109.10(13) . . ?
O5 C18 C43 106.47(13) . . ?
C42 C18 C44 111.03(15) . . ?
C42 C18 C43 113.12(16) . . ?
C43 C18 C44 110.89(16) . . ?
C38 C40 H40A 109.5 . . ?
C38 C40 H40B 109.5 . . ?
C38 C40 H40C 109.5 . . ?
H40A C40 H40B 109.5 . . ?
H40A C40 H40C 109.5 . . ?
H40B C40 H40C 109.5 . . ?
C34 C36 H36A 109.5 . . ?
C34 C36 H36B 109.5 . . ?
C34 C36 H36C 109.5 . . ?
H36A C36 H36B 109.5 . . ?
H36A C36 H36C 109.5 . . ?
H36B C36 H36C 109.5 . . ?
C23 C27 H27A 109.8 . . ?
C23 C27 H27B 109.8 . . ?
C26 C27 C23 109.23(12) . . ?
C26 C27 H27A 109.8 . . ?
C26 C27 H27B 109.8 . . ?
H27A C27 H27B 108.3 . . ?
C38 C41 H41A 109.5 . . ?
C38 C41 H41B 109.5 . . ?
C38 C41 H41C 109.5 . . ?
H41A C41 H41B 109.5 . . ?
H41A C41 H41C 109.5 . . ?
H41B C41 H41C 109.5 . . ?
C34 C37 H37A 109.5 . . ?
C34 C37 H37B 109.5 . . ?
C34 C37 H37C 109.5 . . ?
H37A C37 H37B 109.5 . . ?
H37A C37 H37C 109.5 . . ?
H37B C37 H37C 109.5 . . ?
C29 C31 H31A 109.5 . . ?
C29 C31 H31B 109.5 . . ?
C29 C31 H31C 109.5 . . ?
H31A C31 H31B 109.5 . . ?
H31A C31 H31C 109.5 . . ?
H31B C31 H31C 109.5 . . ?
C38 C39 H39A 109.5 . . ?
C38 C39 H39B 109.5 . . ?
C38 C39 H39C 109.5 . . ?
H39A C39 H39B 109.5 . . ?
H39A C39 H39C 109.5 . . ?
H39B C39 H39C 109.5 . . ?
C29 C32 H32A 109.5 . . ?
C29 C32 H32B 109.5 . . ?
C29 C32 H32C 109.5 . . ?
H32A C32 H32B 109.5 . . ?
H32A C32 H32C 109.5 . . ?
H32B C32 H32C 109.5 . . ?
C29 C30 H30A 109.5 . . ?
C29 C30 H30B 109.5 . . ?
C29 C30 H30C 109.5 . . ?
H30A C30 H30B 109.5 . . ?
H30A C30 H30C 109.5 . . ?
H30B C30 H30C 109.5 . . ?
C18 C44 H44A 109.5 . . ?
C18 C44 H44B 109.5 . . ?
C18 C44 H44C 109.5 . . ?
H44A C44 H44B 109.5 . . ?
H44A C44 H44C 109.5 . . ?
H44B C44 H44C 109.5 . . ?
C18 C42 H42A 109.5 . . ?
C18 C42 H42B 109.5 . . ?
C18 C42 H42C 109.5 . . ?
H42A C42 H42B 109.5 . . ?
H42A C42 H42C 109.5 . . ?
H42B C42 H42C 109.5 . . ?
C18 C43 H43A 109.5 . . ?
C18 C43 H43B 109.5 . . ?
C18 C43 H43C 109.5 . . ?
H43A C43 H43B 109.5 . . ?
H43A C43 H43C 109.5 . . ?
H43B C43 H43C 109.5 . . ?

loop_
_geom_bond_atom_site_label_1
_geom_bond_atom_site_label_2
_geom_bond_distance
_geom_bond_site_symmetry_2
_geom_bond_publ_flag
V1 O3 1.7893(10) . ?
V1 O4 1.7912(10) . ?
V1 O5 1.7376(10) . ?
V1 O2 1.5866(11) . ?
O3 C6 1.3785(16) . ?
O4 C12 1.3801(16) . ?
O5 C18 1.4530(17) . ?
C6 C7 1.4074(19) . ?
C6 C11 1.4044(18) . ?
C13 C14 1.3991(19) . ?
C13 C12 1.396(2) . ?
C13 C33 1.5178(19) . ?
C19 C20 1.5474(19) . ?
C19 C25 1.5418(19) . ?
C19 C24 1.546(2) . ?
C19 C7 1.5396(18) . ?
C14 H14 0.9300 . ?
C14 C15 1.386(2) . ?
C8 H8 0.9300 . ?
C8 C7 1.402(2) . ?
C8 C9 1.3970(19) . ?
C20 H20A 0.9700 . ?
C20 H20B 0.9700 . ?
C20 C21 1.5407(18) . ?
C15 C16 1.397(2) . ?
C15 C34 1.5345(18) . ?
C25 H25A 0.9700 . ?
C25 H25B 0.9700 . ?
C25 C26 1.5365(19) . ?
C12 C17 1.412(2) . ?
C16 H16 0.9300 . ?
C16 C17 1.3975(19) . ?
C24 H24A 0.9700 . ?
C24 H24B 0.9700 . ?
C24 C23 1.5427(19) . ?
C11 C10 1.386(2) . ?
C11 C33 1.5246(18) . ?
C10 H10 0.9300 . ?
C10 C9 1.393(2) . ?
C17 C38 1.535(2) . ?
C28 H28A 0.9700 . ?
C28 H28B 0.9700 . ?
C28 C21 1.531(2) . ?
C28 C26 1.527(2) . ?
C33 H33A 0.9700 . ?
C33 H33B 0.9700 . ?
C21 H21 0.9800 . ?
C21 C22 1.530(2) . ?
C22 H22A 0.9700 . ?
C22 H22B 0.9700 . ?
C22 C23 1.530(2) . ?
C34 C35 1.537(2) . ?
C34 C36 1.540(2) . ?
C34 C37 1.528(2) . ?
C9 C29 1.536(2) . ?
C23 H23 0.9800 . ?
C23 C27 1.534(2) . ?
C29 C31 1.531(2) . ?
C29 C32 1.537(2) . ?
C29 C30 1.531(2) . ?
C35 H35A 0.9600 . ?
C35 H35B 0.9600 . ?
C35 H35C 0.9600 . ?
C26 H26 0.9800 . ?
C26 C27 1.527(2) . ?
C38 C40 1.538(2) . ?
C38 C41 1.537(2) . ?
C38 C39 1.534(2) . ?
C18 C44 1.518(2) . ?
C18 C42 1.505(2) . ?
C18 C43 1.512(3) . ?
C40 H40A 0.9600 . ?
C40 H40B 0.9600 . ?
C40 H40C 0.9600 . ?
C36 H36A 0.9600 . ?
C36 H36B 0.9600 . ?
C36 H36C 0.9600 . ?
C27 H27A 0.9700 . ?
C27 H27B 0.9700 . ?
C41 H41A 0.9600 . ?
C41 H41B 0.9600 . ?
C41 H41C 0.9600 . ?
C37 H37A 0.9600 . ?
C37 H37B 0.9600 . ?
C37 H37C 0.9600 . ?
C31 H31A 0.9600 . ?
C31 H31B 0.9600 . ?
C31 H31C 0.9600 . ?
C39 H39A 0.9600 . ?
C39 H39B 0.9600 . ?
C39 H39C 0.9600 . ?
C32 H32A 0.9600 . ?
C32 H32B 0.9600 . ?
C32 H32C 0.9600 . ?
C30 H30A 0.9600 . ?
C30 H30B 0.9600 . ?
C30 H30C 0.9600 . ?
C44 H44A 0.9600 . ?
C44 H44B 0.9600 . ?
C44 H44C 0.9600 . ?
C42 H42A 0.9600 . ?
C42 H42B 0.9600 . ?
C42 H42C 0.9600 . ?
C43 H43A 0.9600 . ?
C43 H43B 0.9600 . ?
C43 H43C 0.9600 . ?

loop_
_geom_torsion_atom_site_label_1
_geom_torsion_atom_site_label_2
_geom_torsion_atom_site_label_3
_geom_torsion_atom_site_label_4
_geom_torsion
_geom_torsion_site_symmetry_1
_geom_torsion_site_symmetry_2
_geom_torsion_site_symmetry_3
_geom_torsion_site_symmetry_4
_geom_torsion_publ_flag
V1 O3 C6 C7 -113.62(13) . . . . ?
V1 O3 C6 C11 69.80(16) . . . . ?
V1 O4 C12 C13 -67.26(16) . . . . ?
V1 O4 C12 C17 116.45(13) . . . . ?
V1 O5 C18 C44 164.30(13) . . . . ?
V1 O5 C18 C42 44.8(2) . . . . ?
V1 O5 C18 C43 -77.6(2) . . . . ?
O3 V1 O4 C12 73.83(12) . . . . ?
O3 V1 O5 C18 -131.45(15) . . . . ?
O3 C6 C7 C19 -2.7(2) . . . . ?
O3 C6 C7 C8 179.48(13) . . . . ?
O3 C6 C11 C10 -179.82(12) . . . . ?
O3 C6 C11 C33 3.7(2) . . . . ?
O4 V1 O3 C6 -75.65(11) . . . . ?
O4 V1 O5 C18 108.04(15) . . . . ?
O4 C12 C17 C16 -179.32(12) . . . . ?
O4 C12 C17 C38 1.2(2) . . . . ?
O5 V1 O3 C6 163.47(10) . . . . ?
O5 V1 O4 C12 -165.92(11) . . . . ?
O2 V1 O3 C6 41.26(12) . . . . ?
O2 V1 O4 C12 -44.18(13) . . . . ?
O2 V1 O5 C18 -10.94(17) . . . . ?
C6 C11 C10 C9 0.0(2) . . . . ?
C6 C11 C33 C13 -99.34(16) . . . . ?
C13 C14 C15 C16 1.6(2) . . . . ?
C13 C14 C15 C34 178.46(13) . . . . ?
C13 C12 C17 C16 4.5(2) . . . . ?
C13 C12 C17 C38 -174.90(13) . . . . ?
C19 C20 C21 C28 60.96(16) . . . . ?
C19 C20 C21 C22 -59.19(15) . . . . ?
C19 C25 C26 C28 -59.57(17) . . . . ?
C19 C25 C26 C27 60.67(16) . . . . ?
C19 C24 C23 C22 59.12(16) . . . . ?
C19 C24 C23 C27 -60.56(16) . . . . ?
C14 C13 C12 O4 179.50(12) . . . . ?
C14 C13 C12 C17 -4.3(2) . . . . ?
C14 C13 C33 C11 -85.39(16) . . . . ?
C14 C15 C16 C17 -1.2(2) . . . . ?
C14 C15 C34 C35 126.24(14) . . . . ?
C14 C15 C34 C36 -114.24(15) . . . . ?
C14 C15 C34 C37 5.43(19) . . . . ?
C8 C9 C29 C31 127.81(16) . . . . ?
C8 C9 C29 C32 -112.58(17) . . . . ?
C8 C9 C29 C30 7.6(2) . . . . ?
C20 C19 C25 C26 57.97(16) . . . . ?
C20 C19 C24 C23 -57.11(15) . . . . ?
C20 C19 C7 C6 -57.88(17) . . . . ?
C20 C19 C7 C8 119.86(14) . . . . ?
C20 C21 C22 C23 60.78(15) . . . . ?
C15 C16 C17 C12 -1.8(2) . . . . ?
C15 C16 C17 C38 177.66(13) . . . . ?
C25 C19 C20 C21 -58.60(15) . . . . ?
C25 C19 C24 C23 58.96(15) . . . . ?
C25 C19 C7 C6 -177.21(13) . . . . ?
C25 C19 C7 C8 0.52(19) . . . . ?
C25 C26 C27 C23 -59.33(16) . . . . ?
C12 C13 C14 C15 1.1(2) . . . . ?
C12 C13 C33 C11 98.15(16) . . . . ?
C12 C17 C38 C40 168.42(14) . . . . ?
C12 C17 C38 C41 -72.34(18) . . . . ?
C12 C17 C38 C39 49.92(19) . . . . ?
C16 C15 C34 C35 -56.91(17) . . . . ?
C16 C15 C34 C36 62.61(17) . . . . ?
C16 C15 C34 C37 -177.72(13) . . . . ?
C16 C17 C38 C40 -11.0(2) . . . . ?
C16 C17 C38 C41 108.24(15) . . . . ?
C16 C17 C38 C39 -129.51(15) . . . . ?
C24 C19 C20 C21 57.04(15) . . . . ?
C24 C19 C25 C26 -59.16(16) . . . . ?
C24 C19 C7 C6 63.51(17) . . . . ?
C24 C19 C7 C8 -118.75(15) . . . . ?
C24 C23 C27 C26 59.49(16) . . . . ?
C7 C6 C11 C10 3.6(2) . . . . ?
C7 C6 C11 C33 -172.80(13) . . . . ?
C7 C19 C20 C21 179.77(12) . . . . ?
C7 C19 C25 C26 178.91(12) . . . . ?
C7 C19 C24 C23 -179.14(12) . . . . ?
C7 C8 C9 C10 2.2(2) . . . . ?
C7 C8 C9 C29 -179.29(14) . . . . ?
C11 C6 C7 C19 173.74(13) . . . . ?
C11 C6 C7 C8 -4.1(2) . . . . ?
C11 C10 C9 C8 -2.8(2) . . . . ?
C11 C10 C9 C29 178.68(14) . . . . ?
C10 C11 C33 C13 84.27(17) . . . . ?
C10 C9 C29 C31 -53.77(19) . . . . ?
C10 C9 C29 C32 65.84(18) . . . . ?
C10 C9 C29 C30 -174.01(15) . . . . ?
C28 C21 C22 C23 -59.13(15) . . . . ?
C28 C26 C27 C23 61.06(15) . . . . ?
C33 C13 C14 C15 -175.50(12) . . . . ?
C33 C13 C12 O4 -4.03(19) . . . . ?
C33 C13 C12 C17 172.21(13) . . . . ?
C33 C11 C10 C9 176.48(13) . . . . ?
C21 C28 C26 C25 59.57(16) . . . . ?
C21 C28 C26 C27 -60.69(15) . . . . ?
C21 C22 C23 C24 -60.57(15) . . . . ?
C21 C22 C23 C27 59.26(15) . . . . ?
C22 C23 C27 C26 -60.11(15) . . . . ?
C34 C15 C16 C17 -178.18(13) . . . . ?
C9 C8 C7 C6 1.1(2) . . . . ?
C9 C8 C7 C19 -176.76(13) . . . . ?
C26 C28 C21 C20 -60.40(16) . . . . ?
C26 C28 C21 C22 59.56(15) . . . . ?
